data_1541809
loop_
_publ_author_name
'Solov'eva, L.P.'
'Borisov, S.V.'
'Bakakin, V.V.'

_publ_section_title
;
 New skeletal structure in the crystal structure of barium
 chloroaluminosilicate Ba Al Si2 O6 (Cl, O H) --- Ba2 (X) Ba Cl2 ((Si,
 Al)8 O16)
;
_journal_name_full Kristallografiya
_journal_page_first 1179
_journal_page_last 1183
_journal_volume 16
_journal_year 1971
_chemical_formula_sum 'Al3.24 Ba3 Cl2 O16 Si5.76'
_chemical_name_systematic 'Ba3 (Al3.25 Si5.75 O16.75) Cl2 (O H)3.25'
_space_group_IT_number 139
_symmetry_space_group_name_Hall '-I 4 2'
_symmetry_space_group_name_H-M 'I 4/m m m'
_cell_angle_alpha 90
_cell_angle_beta 90
_cell_angle_gamma 90
_cell_formula_units_Z 4
_cell_length_a 14.194
_cell_length_b 14.194
_cell_length_c 9.934
_cell_volume 2001.399
_citation_journal_id_ASTM KRISAJ
_cod_data_source_file Soloveva_KRISAJ_1971_186.cif
_cod_data_source_block Al3.24Ba3Cl2O16Si5.76
_cod_database_code 1541809

loop_
_symmetry_equiv_pos_as_xyz
x,y,z
-y,x,z
-x,-y,z
y,-x,z
x,-y,-z
y,x,-z
-x,y,-z
-y,-x,-z
-x,-y,-z
y,-x,-z
x,y,-z
-y,x,-z
-x,y,z
-y,-x,z
x,-y,z
y,x,z
x+1/2,y+1/2,z+1/2
-y+1/2,x+1/2,z+1/2
-x+1/2,-y+1/2,z+1/2
y+1/2,-x+1/2,z+1/2
x+1/2,-y+1/2,-z+1/2
y+1/2,x+1/2,-z+1/2
-x+1/2,y+1/2,-z+1/2
-y+1/2,-x+1/2,-z+1/2
-x+1/2,-y+1/2,-z+1/2
y+1/2,-x+1/2,-z+1/2
x+1/2,y+1/2,-z+1/2
-y+1/2,x+1/2,-z+1/2
-x+1/2,y+1/2,z+1/2
-y+1/2,-x+1/2,z+1/2
x+1/2,-y+1/2,z+1/2
y+1/2,x+1/2,z+1/2

loop_
_atom_site_label
_atom_site_type_symbol
_atom_site_fract_x
_atom_site_fract_y
_atom_site_fract_z
_atom_site_occupancy
_atom_site_U_iso_or_equiv
Al2 Al+3 0 0.5 0.25 1 0.0
Ba2 Ba+2 0.5 0.5 0.288 1 0.0
Ba1 Ba+2 0.1816 0.5 0.5 1 0.0
Si1 Si+4 0.2386 0.3917 0.157 0.72 0.0
O1 O-2 0.193 0.39 0 1 0.0
Cl1 Cl-1 0.375 0.375 0.5 1 0.0
O2 O-2 0.35 0.35 0.156 1 0.0
O4 O-2 0.257 0.5 0.213 1 0.0
O3 O-2 0.158 0.342 0.25 1 0.0
Al1 Al+3 0.2386 0.3917 0.157 0.28 0.0
